data_4335409
loop_
_publ_author_name
'Philip J. W. Elder'
'Tristram Chivers'

_publ_section_title
;
 Chalcogenation of the 1,4-C2P4 Ring: Oxidation, Isomerization, Insertion,
 and Ring Contraction
;
_journal_name_full 'Inorganic Chemistry'
_journal_page_first 7791
_journal_page_last 7804
_journal_paper_doi 10.1021/ic401002b
_journal_volume 52
_journal_year 2013
_chemical_formula_moiety 'C9 H20 P2 Se4'
_chemical_formula_sum 'C9 H20 P2 Se4'
_chemical_formula_weight 506.03
_chemical_name_systematic
;
 ?
;
_space_group_IT_number 14
_symmetry_cell_setting monoclinic
_symmetry_space_group_name_Hall '-P 2yn'
_symmetry_space_group_name_H-M 'P 1 21/n 1'
_atom_sites_solution_hydrogens geom
_atom_sites_solution_primary direct
_atom_sites_solution_secondary difmap
_audit_creation_method SHELXL-97
_cell_angle_alpha 90.000
_cell_angle_beta 109.819(2)
_cell_angle_gamma 90.000
_cell_formula_units_Z 4
_cell_length_a 14.2600(4)
_cell_length_b 7.5740(5)
_cell_length_c 15.8620(5)
_cell_measurement_reflns_used 3674
_cell_measurement_temperature 173(2)
_cell_measurement_theta_max 27.5
_cell_measurement_theta_min 3.0
_cell_volume 1611.70(13)
_computing_cell_refinement 'HKL Scalepack (Otwinowski & Minor 1997)'
_computing_data_collection 'Collect (Nonius BV, 1997-2000)'
_computing_data_reduction DENZO-SMN
_computing_structure_refinement 'SHELXL-97 (Sheldrick, 2008)'
_computing_structure_solution 'SHELXS-97 (Sheldrick, 1997)'
_diffrn_ambient_temperature 173(2)
_diffrn_measured_fraction_theta_full 0.994
_diffrn_measured_fraction_theta_max 0.994
_diffrn_measurement_device_type 'KappaCCD (Nonius, FR540C)'
_diffrn_measurement_method 'phi\omega scans'
_diffrn_radiation_monochromator 'horizonally mounted graphite crystal'
_diffrn_radiation_source 'Enraf Nonius FR590D, fine-focus sealed tube'
_diffrn_radiation_type MoK\a
_diffrn_radiation_wavelength 0.71073
_diffrn_reflns_av_R_equivalents 0.0862
_diffrn_reflns_av_sigmaI/netI 0.0570
_diffrn_reflns_limit_h_max 18
_diffrn_reflns_limit_h_min -18
_diffrn_reflns_limit_k_max 9
_diffrn_reflns_limit_k_min -9
_diffrn_reflns_limit_l_max 20
_diffrn_reflns_limit_l_min -20
_diffrn_reflns_number 13007
_diffrn_reflns_theta_full 27.50
_diffrn_reflns_theta_max 27.50
_diffrn_reflns_theta_min 3.02
_exptl_absorpt_coefficient_mu 9.276
_exptl_absorpt_correction_T_max 0.5240
_exptl_absorpt_correction_T_min 0.4573
_exptl_absorpt_correction_type integration
_exptl_absorpt_process_details 'SADABS (SHELXTL-NT v5.1, Bruker)'
_exptl_crystal_colour orange
_exptl_crystal_density_diffrn 2.085
_exptl_crystal_description prism
_exptl_crystal_F_000 960
_exptl_crystal_size_max 0.10
_exptl_crystal_size_mid 0.08
_exptl_crystal_size_min 0.08
_refine_diff_density_max 0.768
_refine_diff_density_min -0.796
_refine_diff_density_rms 0.178
_refine_ls_extinction_method none
_refine_ls_goodness_of_fit_ref 1.094
_refine_ls_hydrogen_treatment constr
_refine_ls_matrix_type full
_refine_ls_number_parameters 136
_refine_ls_number_reflns 3674
_refine_ls_number_restraints 0
_refine_ls_restrained_S_all 1.094
_refine_ls_R_factor_all 0.0806
_refine_ls_R_factor_gt 0.0516
_refine_ls_shift/su_max 0.000
_refine_ls_shift/su_mean 0.000
_refine_ls_structure_factor_coef Fsqd
_refine_ls_weighting_details 'calc w=1/[\s^2^(Fo^2^)+(0.0132P)^2^+14.3175P] where P=(Fo^2^+2Fc^2^)/3'
_refine_ls_weighting_scheme calc
_refine_ls_wR_factor_gt 0.0890
_refine_ls_wR_factor_ref 0.1027
_reflns_number_gt 2731
_reflns_number_total 3674
_reflns_threshold_expression >2\s(I)
_cod_data_source_file ic401002b_si_003_6.cif
_cod_data_source_block 5b
_cod_original_sg_symbol_H-M 'P 21/n'
_cod_database_code 4335409

loop_
_symmetry_equiv_pos_as_xyz
'x, y, z'
'-x+1/2, y+1/2, -z+1/2'
'-x, -y, -z'
'x-1/2, -y-1/2, z-1/2'

loop_
_atom_site_label
_atom_site_type_symbol
_atom_site_fract_x
_atom_site_fract_y
_atom_site_fract_z
_atom_site_U_iso_or_equiv
_atom_site_adp_type
_atom_site_occupancy
_atom_site_symmetry_multiplicity
_atom_site_calc_flag
_atom_site_refinement_flags
Se1 Se 0.40340(6) 0.65802(11) 0.36370(5) 0.0342(2) Uani 1 1 d .
Se3 Se 0.71494(5) 0.57507(10) 0.26703(4) 0.02779(18) Uani 1 1 d .
Se2 Se 0.55288(5) 0.68547(10) 0.23160(5) 0.02848(18) Uani 1 1 d .
Se4 Se 0.85166(6) 0.32375(11) 0.44697(5) 0.0345(2) Uani 1 1 d .
P2 P 0.74120(13) 0.5200(2) 0.41106(11) 0.0231(4) Uani 1 1 d .
P1 P 0.50519(12) 0.5092(2) 0.32389(11) 0.0233(4) Uani 1 1 d .
C3 C 0.4534(5) 0.3005(9) 0.2658(5) 0.0266(15) Uani 1 1 d .
C6 C 0.5291(6) 0.2108(10) 0.2315(5) 0.0383(19) Uani 1 1 d .
H8A H 0.5449 0.2890 0.1889 0.057 Uiso 1 1 calc R
H8B H 0.5011 0.1001 0.2015 0.057 Uiso 1 1 calc R
H8C H 0.5900 0.1857 0.2820 0.057 Uiso 1 1 calc R
C1 C 0.6196(5) 0.4455(10) 0.4139(4) 0.0271(15) Uani 1 1 d .
H9A H 0.6212 0.3149 0.4165 0.033 Uiso 1 1 calc R
H9B H 0.6136 0.4875 0.4710 0.033 Uiso 1 1 calc R
C4 C 0.3593(6) 0.3446(11) 0.1878(5) 0.0404(19) Uani 1 1 d .
H15A H 0.3764 0.4206 0.1451 0.061 Uiso 1 1 calc R
H15B H 0.3122 0.4063 0.2103 0.061 Uiso 1 1 calc R
H15C H 0.3288 0.2353 0.1578 0.061 Uiso 1 1 calc R
C7 C 0.7758(5) 0.7220(9) 0.4807(4) 0.0272(15) Uani 1 1 d .
C9 C 0.6904(5) 0.8573(10) 0.4542(5) 0.0364(18) Uani 1 1 d .
H16A H 0.6313 0.8053 0.4626 0.055 Uiso 1 1 calc R
H16B H 0.6749 0.8903 0.3912 0.055 Uiso 1 1 calc R
H16C H 0.7107 0.9626 0.4919 0.055 Uiso 1 1 calc R
C5 C 0.4274(6) 0.1823(10) 0.3324(6) 0.041(2) Uani 1 1 d .
H18A H 0.3787 0.2422 0.3536 0.062 Uiso 1 1 calc R
H18B H 0.4879 0.1573 0.3834 0.062 Uiso 1 1 calc R
H18C H 0.3990 0.0713 0.3030 0.062 Uiso 1 1 calc R
C10 C 0.7993(5) 0.6631(11) 0.5781(4) 0.0336(17) Uani 1 1 d .
H19A H 0.7392 0.6133 0.5856 0.050 Uiso 1 1 calc R
H19B H 0.8218 0.7650 0.6180 0.050 Uiso 1 1 calc R
H19C H 0.8519 0.5734 0.5930 0.050 Uiso 1 1 calc R
C8 C 0.8682(5) 0.8002(10) 0.4682(5) 0.0329(17) Uani 1 1 d .
H20A H 0.8525 0.8376 0.4058 0.049 Uiso 1 1 calc R
H20B H 0.9212 0.7112 0.4830 0.049 Uiso 1 1 calc R
H20C H 0.8906 0.9025 0.5079 0.049 Uiso 1 1 calc R

loop_
_atom_site_aniso_label
_atom_site_aniso_U_11
_atom_site_aniso_U_22
_atom_site_aniso_U_33
_atom_site_aniso_U_23
_atom_site_aniso_U_13
_atom_site_aniso_U_12
Se1 0.0360(4) 0.0313(4) 0.0414(4) 0.0002(3) 0.0212(3) 0.0052(3)
Se3 0.0246(3) 0.0355(4) 0.0240(3) 0.0009(3) 0.0092(3) -0.0020(3)
Se2 0.0247(3) 0.0289(4) 0.0294(4) 0.0087(3) 0.0060(3) -0.0011(3)
Se4 0.0335(4) 0.0345(5) 0.0322(4) 0.0005(3) 0.0069(3) 0.0121(3)
P2 0.0222(8) 0.0238(10) 0.0223(8) 0.0005(7) 0.0064(7) 0.0026(7)
P1 0.0222(9) 0.0229(10) 0.0255(9) 0.0034(7) 0.0089(7) 0.0000(7)
C3 0.022(3) 0.024(4) 0.031(4) 0.001(3) 0.005(3) -0.007(3)
C6 0.047(5) 0.025(4) 0.048(5) -0.012(3) 0.023(4) 0.000(4)
C1 0.030(4) 0.027(4) 0.025(3) 0.004(3) 0.010(3) -0.006(3)
C4 0.034(4) 0.039(5) 0.044(5) -0.007(4) 0.008(3) -0.004(4)
C7 0.027(4) 0.024(4) 0.027(4) -0.005(3) 0.005(3) -0.004(3)
C9 0.034(4) 0.031(4) 0.040(4) -0.012(3) 0.006(3) -0.001(3)
C5 0.044(5) 0.022(4) 0.058(5) 0.006(4) 0.018(4) -0.007(4)
C10 0.034(4) 0.038(5) 0.026(4) -0.003(3) 0.007(3) -0.003(4)
C8 0.029(4) 0.034(4) 0.035(4) 0.008(3) 0.009(3) -0.009(3)

loop_
_atom_type_symbol
_atom_type_description
_atom_type_scat_dispersion_real
_atom_type_scat_dispersion_imag
_atom_type_scat_source
C C 0.0033 0.0016 'International Tables Vol C Tables 4.2.6.8 and 6.1.1.4'
H H 0.0000 0.0000 'International Tables Vol C Tables 4.2.6.8 and 6.1.1.4'
P P 0.1023 0.0942 'International Tables Vol C Tables 4.2.6.8 and 6.1.1.4'
Se Se -0.0929 2.2259 'International Tables Vol C Tables 4.2.6.8 and 6.1.1.4'

loop_
_geom_angle_atom_site_label_1
_geom_angle_atom_site_label_2
_geom_angle_atom_site_label_3
_geom_angle
P2 Se3 Se2 97.02(5)
P1 Se2 Se3 97.09(5)
C1 P2 C7 107.5(3)
C1 P2 Se4 113.8(2)
C7 P2 Se4 113.5(2)
C1 P2 Se3 104.5(2)
C7 P2 Se3 112.1(2)
Se4 P2 Se3 105.12(8)
C1 P1 C3 105.2(3)
C1 P1 Se1 115.6(2)
C3 P1 Se1 114.1(2)
C1 P1 Se2 106.1(2)
C3 P1 Se2 109.9(2)
Se1 P1 Se2 105.66(8)
C4 C3 C5 109.7(6)
C4 C3 C6 110.1(6)
C5 C3 C6 110.7(6)
C4 C3 P1 108.0(5)
C5 C3 P1 107.8(5)
C6 C3 P1 110.3(5)
C3 C6 H8A 109.5
C3 C6 H8B 109.5
H8A C6 H8B 109.5
C3 C6 H8C 109.5
H8A C6 H8C 109.5
H8B C6 H8C 109.5
P1 C1 P2 119.9(4)
P1 C1 H9A 107.4
P2 C1 H9A 107.4
P1 C1 H9B 107.4
P2 C1 H9B 107.4
H9A C1 H9B 106.9
C3 C4 H15A 109.5
C3 C4 H15B 109.5
H15A C4 H15B 109.5
C3 C4 H15C 109.5
H15A C4 H15C 109.5
H15B C4 H15C 109.5
C8 C7 C10 110.1(6)
C8 C7 C9 110.2(6)
C10 C7 C9 110.6(6)
C8 C7 P2 108.2(5)
C10 C7 P2 106.5(5)
C9 C7 P2 111.1(5)
C7 C9 H16A 109.5
C7 C9 H16B 109.5
H16A C9 H16B 109.5
C7 C9 H16C 109.5
H16A C9 H16C 109.5
H16B C9 H16C 109.5
C3 C5 H18A 109.5
C3 C5 H18B 109.5
H18A C5 H18B 109.5
C3 C5 H18C 109.5
H18A C5 H18C 109.5
H18B C5 H18C 109.5
C7 C10 H19A 109.5
C7 C10 H19B 109.5
H19A C10 H19B 109.5
C7 C10 H19C 109.5
H19A C10 H19C 109.5
H19B C10 H19C 109.5
C7 C8 H20A 109.5
C7 C8 H20B 109.5
H20A C8 H20B 109.5
C7 C8 H20C 109.5
H20A C8 H20C 109.5
H20B C8 H20C 109.5

loop_
_geom_bond_atom_site_label_1
_geom_bond_atom_site_label_2
_geom_bond_distance
Se1 P1 2.0969(19)
Se3 P2 2.2256(18)
Se3 Se2 2.3398(10)
Se2 P1 2.2500(19)
Se4 P2 2.0993(19)
P2 C1 1.839(7)
P2 C7 1.853(7)
P1 C1 1.831(7)
P1 C3 1.853(7)
C3 C4 1.522(10)
C3 C5 1.523(10)
C3 C6 1.523(10)
C6 H8A 0.9800
C6 H8B 0.9800
C6 H8C 0.9800
C1 H9A 0.9900
C1 H9B 0.9900
C4 H15A 0.9800
C4 H15B 0.9800
C4 H15C 0.9800
C7 C8 1.517(9)
C7 C10 1.532(9)
C7 C9 1.537(10)
C9 H16A 0.9800
C9 H16B 0.9800
C9 H16C 0.9800
C5 H18A 0.9800
C5 H18B 0.9800
C5 H18C 0.9800
C10 H19A 0.9800
C10 H19B 0.9800
C10 H19C 0.9800
C8 H20A 0.9800
C8 H20B 0.9800
C8 H20C 0.9800
